data_4117490
loop_
_publ_author_name
'Ann Christin Jahnke'
'Kevin Pr\"opper'
'Catherine Bronner'
'J\"org Teichgr\"aber'
'Sebastian Dechert'
'Michael John'
'Oliver S. Wenger'
'Franc Meyer'

_publ_contact_author_address
; Institut f\"ur Anorganische Chemie
  Georg August Universit\"at G\"ottingen
  Tammannstra\&se 4
  D-37077 G\"ottingen
  Germany
;
_publ_contact_author_email franc.meyer@chemie.uni-goettingen.de
_publ_contact_author_fax 49(551)393063
_publ_contact_author_name 'Prof. Dr. Franc Meyer'
_publ_contact_author_phone 49(551)393012
_publ_section_title
;
 A New Dimension in Cyclic Coinage Metal Pyrazolates: Decoration with a
 Second Ring of Coinage Metals Supported by Inter-ring Metallophilic
 Interactions
;
_journal_name_full 'Journal of the American Chemical Society'
_journal_page_first 2938
_journal_page_last 2941
_journal_paper_doi 10.1021/ja211549e
_journal_volume 134
_journal_year 2012
_chemical_formula_moiety 'C51 H39 Au3 F6 N6 S6'
_chemical_formula_sum 'C51 H39 Au3 F6 N6 S6'
_chemical_formula_weight 1633.14
_chemical_name_systematic
; 
 ? 
;
_space_group_IT_number 61
_symmetry_cell_setting orthorhombic
_symmetry_space_group_name_Hall '-P 2ac 2ab'
_symmetry_space_group_name_H-M 'P b c a'
_atom_sites_solution_hydrogens geom
_atom_sites_solution_primary direct
_atom_sites_solution_secondary difmap
_audit_creation_method SHELXL-97
_cell_angle_alpha 90.00
_cell_angle_beta 90.00
_cell_angle_gamma 90.00
_cell_formula_units_Z 8
_cell_length_a 9.2851(3)
_cell_length_b 30.0971(9)
_cell_length_c 37.5323(9)
_cell_measurement_reflns_used 9004
_cell_measurement_temperature 100(2)
_cell_measurement_theta_max 55.077
_cell_measurement_theta_min 2.9365
_cell_volume 10488.6(5)
_computing_cell_refinement 'SAINT (Bruker 2009)'
_computing_data_collection 'APEX2 (Bruker 2009)'
_computing_data_reduction 'SAINT (Bruker 2009)'
_computing_molecular_graphics 'SHELXTL (Bruker 2009)'
_computing_structure_refinement 'SHELXL-97 (Sheldrick, 2008)'
_computing_structure_solution 'SHELXS-97 (Sheldrick, 2008)'
_diffrn_ambient_temperature 100(2)
_diffrn_detector_area_resol_mean 0
_diffrn_measured_fraction_theta_full 0.929
_diffrn_measured_fraction_theta_max 0.929
_diffrn_measurement_device_type 'Bruker SMART 6000'
_diffrn_measurement_method 'omega scans'
_diffrn_radiation_monochromator 'INCOATEC multilayer optics'
_diffrn_radiation_source 'rotating anode'
_diffrn_radiation_type CuK\a
_diffrn_radiation_wavelength 1.54178
_diffrn_reflns_av_R_equivalents 0.0671
_diffrn_reflns_av_sigmaI/netI 0.0410
_diffrn_reflns_limit_h_max 7
_diffrn_reflns_limit_h_min -9
_diffrn_reflns_limit_k_max 31
_diffrn_reflns_limit_k_min -23
_diffrn_reflns_limit_l_max 38
_diffrn_reflns_limit_l_min -39
_diffrn_reflns_number 46472
_diffrn_reflns_theta_full 55.05
_diffrn_reflns_theta_max 55.05
_diffrn_reflns_theta_min 2.94
_diffrn_standards_decay_% 0
_diffrn_standards_interval_count 0
_diffrn_standards_interval_time 0
_diffrn_standards_number 0
_exptl_absorpt_coefficient_mu 18.241
_exptl_absorpt_correction_T_max 0.6584
_exptl_absorpt_correction_T_min 0.0396
_exptl_absorpt_correction_type multi-scan
_exptl_absorpt_process_details 'SADABS (Sheldrick, 1996)'
_exptl_crystal_colour colorless
_exptl_crystal_density_diffrn 2.068
_exptl_crystal_description block
_exptl_crystal_F_000 6192
_exptl_crystal_size_max 0.50
_exptl_crystal_size_mid 0.20
_exptl_crystal_size_min 0.03
_refine_diff_density_max 4.504
_refine_diff_density_min -1.562
_refine_diff_density_rms 0.427
_refine_ls_extinction_method none
_refine_ls_goodness_of_fit_ref 1.144
_refine_ls_hydrogen_treatment constr
_refine_ls_matrix_type full
_refine_ls_number_parameters 635
_refine_ls_number_reflns 6121
_refine_ls_number_restraints 678
_refine_ls_restrained_S_all 1.090
_refine_ls_R_factor_all 0.1099
_refine_ls_R_factor_gt 0.0997
_refine_ls_shift/su_max 0.001
_refine_ls_shift/su_mean 0.000
_refine_ls_structure_factor_coef Fsqd
_refine_ls_weighting_details 'calc w=1/[\s^2^(Fo^2^)+(0.1456P)^2^+414.3708P] where P=(Fo^2^+2Fc^2^)/3'
_refine_ls_weighting_scheme calc
_refine_ls_wR_factor_gt 0.2611
_refine_ls_wR_factor_ref 0.2699
_reflns_number_gt 5254
_reflns_number_total 6121
_reflns_threshold_expression >2sigma(I)
_cod_data_source_file ja211549e_si_002_6.cif
_cod_data_source_block 2a
_cod_database_code 4117490

loop_
_symmetry_equiv_pos_as_xyz
'x, y, z'
'-x+1/2, -y, z+1/2'
'-x, y+1/2, -z+1/2'
'x+1/2, -y+1/2, -z'
'-x, -y, -z'
'x-1/2, y, -z-1/2'
'x, -y-1/2, z-1/2'
'-x-1/2, y-1/2, z'

loop_
_atom_site_label
_atom_site_type_symbol
_atom_site_fract_x
_atom_site_fract_y
_atom_site_fract_z
_atom_site_U_iso_or_equiv
_atom_site_adp_type
_atom_site_occupancy
_atom_site_symmetry_multiplicity
_atom_site_calc_flag
_atom_site_refinement_flags
_atom_site_disorder_assembly
_atom_site_disorder_group
Au1 Au 0.37898(12) 0.03721(4) 0.94988(2) 0.0476(4) Uani 1 1 d U . .
S1 S 0.5054(9) 0.1751(3) 0.9622(2) 0.065(3) Uani 0.881(15) 1 d PDU A 1
S1A S 0.479(3) 0.1538(13) 0.9397(14) 0.067(6) Uani 0.119(15) 1 d PDU A 2
F1 F 0.728(3) 0.2648(9) 0.8353(7) 0.151(8) Uani 1 1 d U . .
N1 N 0.452(2) 0.0676(7) 0.9939(4) 0.048(3) Uani 1 1 d U . .
C1 C 0.546(3) 0.1028(8) 0.9987(6) 0.048(3) Uani 1 1 d U A .
Au2 Au 0.25938(12) 0.00527(3) 1.03105(2) 0.0475(4) Uani 1 1 d U . .
S2 S 0.2948(8) 0.1034(3) 1.10625(16) 0.0631(19) Uani 1 1 d U A .
F2 F 0.295(3) 0.0744(8) 1.2616(4) 0.122(6) Uani 1 1 d U . .
N2 N 0.404(2) 0.0525(7) 1.0266(4) 0.046(3) Uani 1 1 d U . .
C2 C 0.612(3) 0.1244(8) 0.9670(6) 0.047(4) Uani 1 1 d DU . .
H2A H 0.6030 0.1053 0.9457 0.056 Uiso 1 1 calc R A 1
H2B H 0.7145 0.1314 0.9712 0.056 Uiso 1 1 calc R A 1
Au3 Au 0.14194(12) -0.04719(4) 0.95751(2) 0.0473(4) Uani 1 1 d U . .
S3 S 0.1960(10) -0.0697(3) 1.12079(18) 0.087(3) Uani 1 1 d DU . .
F3 F 0.144(2) -0.0252(7) 1.2724(4) 0.101(6) Uani 1 1 d DU . .
N3 N 0.107(2) -0.0433(7) 1.0352(4) 0.047(3) Uani 1 1 d U . .
S4 S 0.0054(9) -0.1666(2) 0.97222(17) 0.067(2) Uani 1 1 d U . .
F4 F 0.051(3) -0.2943(7) 1.0896(6) 0.133(7) Uani 1 1 d U . .
N4 N 0.063(2) -0.0632(6) 1.0048(4) 0.045(3) Uani 1 1 d U . .
C4 C 0.694(5) 0.1822(12) 0.9037(9) 0.106(6) Uani 1 1 d U A .
H4 H 0.7415 0.1554 0.9102 0.127 Uiso 1 1 calc R . .
S5 S 0.1683(13) -0.1380(3) 0.88487(18) 0.111(4) Uani 1 1 d DU . .
F5 F 0.443(3) -0.2122(10) 0.7558(6) 0.175(9) Uani 1 1 d DU . .
N5 N 0.216(2) -0.0299(7) 0.9103(5) 0.052(4) Uani 1 1 d U . .
C5 C 0.738(5) 0.2066(12) 0.8743(10) 0.111(6) Uani 1 1 d U . .
H5 H 0.8129 0.1951 0.8598 0.133 Uiso 1 1 calc R . .
S6 S 0.4279(11) 0.1001(3) 0.8777(2) 0.093(3) Uani 1 1 d DU . .
F6 F -0.040(3) 0.1946(11) 0.8033(7) 0.193(10) Uani 1 1 d DU . .
N6 N 0.310(2) 0.0080(7) 0.9070(5) 0.053(4) Uani 1 1 d U . .
C6 C 0.681(6) 0.2437(13) 0.8659(11) 0.117(6) Uani 1 1 d U . .
C7 C 0.575(5) 0.2611(12) 0.8866(10) 0.114(6) Uani 1 1 d U . .
H7 H 0.5417 0.2904 0.8821 0.137 Uiso 1 1 calc R . .
C8 C 0.515(5) 0.2371(12) 0.9139(10) 0.110(6) Uani 1 1 d U A .
H8 H 0.4307 0.2478 0.9255 0.131 Uiso 1 1 calc R . .
C9 C 0.575(5) 0.1989(11) 0.9242(9) 0.106(6) Uani 1 1 d DU . .
C10 C 0.561(3) 0.1093(8) 1.0349(6) 0.049(4) Uani 1 1 d U . .
H10 H 0.6244 0.1299 1.0460 0.059 Uiso 1 1 calc R A .
C11 C 0.469(3) 0.0808(8) 1.0520(6) 0.050(4) Uani 1 1 d U A .
C12 C 0.441(3) 0.0719(9) 1.0899(5) 0.051(5) Uani 1 1 d U . .
H12A H 0.5289 0.0791 1.1038 0.061 Uiso 1 1 calc R A .
H12B H 0.4208 0.0399 1.0931 0.061 Uiso 1 1 calc R . .
C13 C 0.303(4) 0.0938(11) 1.1519(7) 0.082(5) Uani 1 1 d U . .
C14 C 0.211(4) 0.1183(12) 1.1729(7) 0.088(5) Uani 1 1 d U A .
H14 H 0.1521 0.1405 1.1622 0.105 Uiso 1 1 calc R . .
C15 C 0.202(4) 0.1107(12) 1.2110(7) 0.092(5) Uani 1 1 d U . .
H15 H 0.1336 0.1256 1.2257 0.111 Uiso 1 1 calc R A .
C16 C 0.295(4) 0.0817(13) 1.2239(8) 0.096(5) Uani 1 1 d U A .
C17 C 0.389(4) 0.0565(12) 1.2047(7) 0.090(5) Uani 1 1 d U . .
H17 H 0.4509 0.0354 1.2155 0.108 Uiso 1 1 calc R A .
C18 C 0.387(4) 0.0637(12) 1.1685(7) 0.084(5) Uani 1 1 d U A .
H18 H 0.4490 0.0463 1.1542 0.101 Uiso 1 1 calc R . .
C19 C 0.035(3) -0.0590(8) 1.0631(6) 0.050(4) Uani 1 1 d U . .
C20 C 0.053(3) -0.0406(9) 1.0985(6) 0.055(5) Uani 1 1 d U . .
H20A H -0.0380 -0.0438 1.1121 0.066 Uiso 1 1 calc R . .
H20B H 0.0762 -0.0086 1.0968 0.066 Uiso 1 1 calc R . .
C21 C 0.179(3) -0.0546(9) 1.1658(4) 0.078(5) Uani 1 1 d DU . .
C22 C 0.097(3) -0.0188(9) 1.1773(5) 0.081(5) Uani 1 1 d DU . .
H22 H 0.0497 -0.0009 1.1601 0.097 Uiso 1 1 calc R . .
C23 C 0.082(3) -0.0081(10) 1.2131(4) 0.085(5) Uani 1 1 d DU . .
H23 H 0.0254 0.0163 1.2209 0.102 Uiso 1 1 calc R . .
C24 C 0.155(4) -0.0354(10) 1.2368(5) 0.085(5) Uani 1 1 d DU . .
C25 C 0.248(3) -0.0693(10) 1.2268(5) 0.083(5) Uani 1 1 d DU . .
H25 H 0.3029 -0.0853 1.2439 0.100 Uiso 1 1 calc R . .
C26 C 0.256(3) -0.0788(10) 1.1907(4) 0.080(5) Uani 1 1 d DU . .
H26 H 0.3167 -0.1024 1.1828 0.096 Uiso 1 1 calc R . .
C27 C -0.059(3) -0.0892(9) 1.0513(6) 0.054(4) Uani 1 1 d U . .
H27 H -0.1281 -0.1050 1.0649 0.064 Uiso 1 1 calc R . .
C28 C -0.035(3) -0.0927(9) 1.0147(6) 0.051(4) Uani 1 1 d U . .
C29 C -0.109(3) -0.1216(8) 0.9870(6) 0.052(5) Uani 1 1 d U . .
H29A H -0.1364 -0.1031 0.9662 0.063 Uiso 1 1 calc R . .
H29B H -0.1988 -0.1341 0.9973 0.063 Uiso 1 1 calc R . .
C30 C 0.012(4) -0.2015(10) 1.0085(8) 0.081(5) Uani 1 1 d U . .
C31 C -0.092(4) -0.2078(11) 1.0347(8) 0.084(5) Uani 1 1 d U . .
H31 H -0.1745 -0.1891 1.0344 0.100 Uiso 1 1 calc R . .
C32 C -0.083(5) -0.2394(10) 1.0607(9) 0.090(6) Uani 1 1 d U . .
H32 H -0.1588 -0.2437 1.0772 0.107 Uiso 1 1 calc R . .
C33 C 0.041(5) -0.2647(12) 1.0623(9) 0.096(5) Uani 1 1 d U . .
C34 C 0.142(5) -0.2588(11) 1.0390(9) 0.093(6) Uani 1 1 d U . .
H34 H 0.2256 -0.2769 1.0413 0.112 Uiso 1 1 calc R . .
C35 C 0.140(4) -0.2278(10) 1.0103(9) 0.087(6) Uani 1 1 d U . .
H35 H 0.2172 -0.2249 0.9938 0.105 Uiso 1 1 calc R . .
C36 C 0.189(3) -0.0475(9) 0.8755(6) 0.058(4) Uani 1 1 d U . .
C37 C 0.090(3) -0.0857(9) 0.8727(7) 0.065(5) Uani 1 1 d U . .
H37A H 0.0549 -0.0877 0.8479 0.078 Uiso 1 1 calc R . .
H37B H 0.0056 -0.0801 0.8882 0.078 Uiso 1 1 calc R . .
C38 C 0.255(3) -0.1572(10) 0.8460(5) 0.136(8) Uani 1 1 d GDU . .
C39 C 0.166(2) -0.1692(11) 0.8177(7) 0.138(7) Uani 1 1 d GDU . .
H39 H 0.0652 -0.1645 0.8192 0.165 Uiso 1 1 calc R . .
C40 C 0.226(3) -0.1878(10) 0.7872(6) 0.141(7) Uani 1 1 d GDU . .
H40 H 0.1655 -0.1960 0.7678 0.170 Uiso 1 1 calc R . .
C41 C 0.374(3) -0.1946(8) 0.7850(5) 0.146(7) Uani 1 1 d GDU . .
C42 C 0.462(2) -0.1827(10) 0.8134(7) 0.143(7) Uani 1 1 d GDU . .
H42 H 0.5630 -0.1873 0.8119 0.172 Uiso 1 1 calc R . .
C43 C 0.402(3) -0.1640(11) 0.8439(6) 0.140(8) Uani 1 1 d GDU . .
H43 H 0.4627 -0.1558 0.8632 0.168 Uiso 1 1 calc R . .
C44 C 0.256(3) -0.0216(10) 0.8514(7) 0.061(4) Uani 1 1 d U . .
H44 H 0.2536 -0.0251 0.8263 0.073 Uiso 1 1 calc R . .
C45 C 0.336(3) 0.0132(10) 0.8710(6) 0.058(4) Uani 1 1 d U . .
C46 C 0.437(3) 0.0468(9) 0.8575(7) 0.063(5) Uani 1 1 d U . .
H46A H 0.4201 0.0504 0.8316 0.076 Uiso 1 1 calc R . .
H46B H 0.5362 0.0352 0.8605 0.076 Uiso 1 1 calc R . .
C47 C 0.288(3) 0.1254(12) 0.8539(8) 0.159(9) Uani 1 1 d GDU . .
C48 C 0.200(4) 0.1037(9) 0.8295(9) 0.160(9) Uani 1 1 d GDU . .
H48 H 0.2146 0.0731 0.8245 0.192 Uiso 1 1 calc R . .
C49 C 0.090(3) 0.1269(12) 0.8125(7) 0.163(9) Uani 1 1 d GDU . .
H49 H 0.0298 0.1121 0.7958 0.196 Uiso 1 1 calc R . .
C50 C 0.069(3) 0.1717(12) 0.8199(7) 0.169(9) Uani 1 1 d GDU . .
C51 C 0.157(4) 0.1933(9) 0.8442(9) 0.169(9) Uani 1 1 d GDU . .
H51 H 0.1423 0.2239 0.8493 0.202 Uiso 1 1 calc R . .
C52 C 0.267(3) 0.1701(12) 0.8612(8) 0.164(9) Uani 1 1 d GDU . .
H52 H 0.3271 0.1849 0.8779 0.197 Uiso 1 1 calc R . .

loop_
_atom_site_aniso_label
_atom_site_aniso_U_11
_atom_site_aniso_U_22
_atom_site_aniso_U_33
_atom_site_aniso_U_23
_atom_site_aniso_U_13
_atom_site_aniso_U_12
Au1 0.0568(8) 0.0621(7) 0.0239(5) -0.0063(4) -0.0034(4) 0.0043(5)
S1 0.071(6) 0.067(5) 0.059(5) -0.008(4) 0.005(4) 0.020(4)
S1A 0.071(11) 0.067(11) 0.062(11) -0.004(10) 0.003(10) 0.020(10)
F1 0.20(2) 0.131(15) 0.126(15) 0.047(13) 0.049(14) 0.019(14)
N1 0.052(8) 0.067(8) 0.024(6) 0.003(6) -0.003(6) 0.016(6)
C1 0.048(8) 0.064(8) 0.031(6) -0.003(6) -0.001(6) 0.015(6)
Au2 0.0579(8) 0.0603(7) 0.0241(6) -0.0068(4) -0.0035(4) 0.0072(5)
S2 0.070(5) 0.086(5) 0.033(3) -0.001(3) -0.003(3) 0.013(4)
F2 0.152(15) 0.176(15) 0.037(8) 0.007(10) -0.006(10) 0.036(13)
N2 0.053(8) 0.070(8) 0.016(6) -0.002(6) -0.011(6) 0.024(7)
C2 0.047(10) 0.061(10) 0.033(8) -0.008(8) 0.003(8) 0.008(8)
Au3 0.0547(8) 0.0637(7) 0.0235(5) -0.0068(4) -0.0012(4) 0.0043(5)
S3 0.083(6) 0.135(7) 0.042(4) -0.029(4) -0.017(4) 0.051(5)
F3 0.131(14) 0.140(13) 0.033(7) -0.005(9) 0.005(9) 0.025(11)
N3 0.054(8) 0.067(8) 0.020(6) -0.010(6) -0.001(6) 0.024(7)
S4 0.082(6) 0.071(5) 0.046(4) -0.013(3) 0.011(3) -0.010(4)
F4 0.195(18) 0.107(13) 0.096(12) 0.022(10) -0.047(13) 0.012(13)
N4 0.051(8) 0.063(8) 0.022(6) -0.016(6) -0.008(6) 0.022(6)
C4 0.158(16) 0.082(12) 0.077(11) 0.017(10) 0.033(11) 0.029(11)
S5 0.187(11) 0.111(7) 0.035(4) 0.003(4) -0.004(5) -0.075(7)
F5 0.160(18) 0.23(2) 0.131(16) -0.018(16) 0.048(15) 0.022(18)
N5 0.045(9) 0.083(9) 0.028(6) -0.007(6) 0.000(6) 0.002(7)
C5 0.161(16) 0.088(12) 0.082(11) 0.023(10) 0.034(11) 0.028(11)
S6 0.129(8) 0.095(6) 0.055(4) -0.006(4) -0.011(5) -0.023(6)
F6 0.18(2) 0.24(2) 0.160(19) -0.001(18) -0.019(16) 0.107(19)
N6 0.043(9) 0.083(9) 0.032(6) -0.004(7) 0.001(6) 0.005(7)
C6 0.168(16) 0.094(11) 0.089(11) 0.027(9) 0.036(11) 0.026(11)
C7 0.164(17) 0.091(12) 0.087(12) 0.021(10) 0.033(11) 0.028(11)
C8 0.161(17) 0.086(12) 0.082(11) 0.016(10) 0.034(12) 0.026(11)
C9 0.158(17) 0.082(12) 0.077(11) 0.010(10) 0.034(11) 0.027(11)
C10 0.051(9) 0.067(8) 0.030(7) -0.005(7) -0.012(7) 0.017(7)
C11 0.054(8) 0.069(8) 0.028(6) -0.005(6) -0.012(6) 0.014(7)
C12 0.057(11) 0.073(10) 0.023(8) -0.007(8) -0.017(8) 0.010(9)
C13 0.102(13) 0.110(12) 0.034(8) -0.010(8) 0.000(8) 0.036(10)
C14 0.110(13) 0.115(12) 0.039(8) -0.007(9) -0.004(9) 0.035(10)
C15 0.115(13) 0.121(12) 0.040(8) -0.005(9) -0.003(9) 0.034(10)
C16 0.119(12) 0.129(12) 0.039(8) -0.001(8) -0.004(8) 0.033(10)
C17 0.110(13) 0.120(12) 0.038(8) -0.004(8) -0.002(8) 0.036(10)
C18 0.104(13) 0.114(12) 0.035(8) -0.006(8) 0.004(8) 0.037(10)
C19 0.054(9) 0.071(8) 0.024(6) -0.007(6) 0.005(6) 0.023(7)
C20 0.059(11) 0.076(11) 0.030(8) -0.004(8) 0.004(8) 0.018(9)
C21 0.089(12) 0.113(12) 0.031(8) -0.009(8) 0.001(8) 0.027(10)
C22 0.094(12) 0.117(12) 0.031(8) -0.012(8) 0.001(8) 0.028(10)
C23 0.100(12) 0.122(12) 0.033(8) -0.012(8) 0.001(8) 0.026(10)
C24 0.103(11) 0.122(12) 0.030(7) -0.007(8) 0.001(8) 0.023(9)
C25 0.098(12) 0.116(12) 0.035(8) -0.004(8) 0.002(8) 0.024(10)
C26 0.093(12) 0.114(12) 0.032(8) -0.004(8) 0.000(8) 0.026(10)
C27 0.058(9) 0.074(9) 0.028(7) -0.002(7) 0.006(7) 0.024(7)
C28 0.057(9) 0.068(8) 0.028(6) -0.001(6) -0.001(6) 0.021(7)
C29 0.059(11) 0.069(10) 0.029(8) 0.004(8) -0.006(8) 0.017(9)
C30 0.116(15) 0.068(11) 0.057(10) -0.011(9) -0.019(10) 0.006(10)
C31 0.122(15) 0.074(11) 0.055(9) -0.001(9) -0.019(10) 0.004(10)
C32 0.131(15) 0.080(11) 0.057(10) 0.000(9) -0.022(10) 0.003(10)
C33 0.139(15) 0.084(11) 0.064(9) -0.001(9) -0.026(9) 0.009(10)
C34 0.132(15) 0.080(11) 0.068(10) -0.012(9) -0.024(10) 0.011(10)
C35 0.123(15) 0.073(11) 0.065(10) -0.015(9) -0.019(10) 0.009(10)
C36 0.052(9) 0.087(9) 0.035(7) -0.016(7) 0.000(6) -0.006(7)
C37 0.063(11) 0.097(12) 0.035(9) -0.024(9) -0.003(9) -0.009(9)
C38 0.124(16) 0.206(19) 0.076(12) -0.017(13) -0.003(13) 0.008(16)
C39 0.128(16) 0.210(19) 0.076(11) -0.019(13) 0.002(12) 0.011(16)
C40 0.130(16) 0.212(18) 0.082(11) -0.018(13) 0.008(12) 0.013(16)
C41 0.135(15) 0.213(18) 0.089(11) -0.018(13) 0.012(12) 0.012(15)
C42 0.132(16) 0.210(18) 0.088(12) -0.016(13) 0.003(13) 0.008(16)
C43 0.129(16) 0.209(19) 0.084(12) -0.016(13) 0.000(13) 0.006(16)
C44 0.057(9) 0.089(10) 0.036(7) -0.008(7) 0.000(7) -0.003(8)
C45 0.052(9) 0.089(9) 0.034(7) -0.006(7) 0.005(7) 0.001(7)
C46 0.054(11) 0.095(12) 0.042(9) -0.006(9) 0.005(9) 0.005(9)
C47 0.15(2) 0.21(2) 0.121(17) -0.018(16) -0.021(14) 0.084(17)
C48 0.15(2) 0.21(2) 0.123(17) -0.014(16) -0.019(14) 0.081(17)
C49 0.15(2) 0.21(2) 0.128(17) -0.011(16) -0.021(14) 0.083(17)
C50 0.16(2) 0.22(2) 0.133(16) -0.010(15) -0.024(13) 0.085(17)
C51 0.16(2) 0.21(2) 0.132(17) -0.013(16) -0.023(14) 0.083(17)
C52 0.16(2) 0.21(2) 0.126(17) -0.016(16) -0.024(14) 0.083(17)

loop_
_atom_type_symbol
_atom_type_description
_atom_type_scat_dispersion_real
_atom_type_scat_dispersion_imag
_atom_type_scat_source
C C 0.0181 0.0091 'International Tables Vol C Tables 4.2.6.8 and 6.1.1.4'
H H 0.0000 0.0000 'International Tables Vol C Tables 4.2.6.8 and 6.1.1.4'
N N 0.0311 0.0180 'International Tables Vol C Tables 4.2.6.8 and 6.1.1.4'
S S 0.3331 0.5567 'International Tables Vol C Tables 4.2.6.8 and 6.1.1.4'
Au Au -4.4197 7.2980 'International Tables Vol C Tables 4.2.6.8 and 6.1.1.4'
F F 0.0727 0.0534 'International Tables Vol C Tables 4.2.6.8 and 6.1.1.4'

loop_
_geom_angle_atom_site_label_1
_geom_angle_atom_site_label_2
_geom_angle_atom_site_label_3
_geom_angle
N6 Au1 N1 179.3(9)
N6 Au1 Au3 61.0(6)
N1 Au1 Au3 119.6(6)
C9 S1 C2 103.2(15)
C9 S1A C2 103.0(16)
N2 N1 C1 109.9(18)
N2 N1 Au1 118.0(16)
C1 N1 Au1 132.1(15)
C10 C1 N1 108(2)
C10 C1 C2 133(3)
N1 C1 C2 119.2(19)
N2 Au2 N3 179.2(7)
N2 Au2 Au3 119.4(5)
N3 Au2 Au3 60.1(5)
C13 S2 C12 102.8(13)
N1 N2 C11 105(2)
N1 N2 Au2 122.5(14)
C11 N2 Au2 132.0(16)
C1 C2 S1 102.9(16)
C1 C2 S1A 113(2)
C1 C2 H2A 111.2
S1 C2 H2A 111.2
S1A C2 H2A 76.8
C1 C2 H2B 111.2
S1 C2 H2B 111.2
S1A C2 H2B 129.4
H2A C2 H2B 109.1
N5 Au3 N4 178.3(8)
N5 Au3 Au2 120.0(6)
N4 Au3 Au2 59.9(6)
N5 Au3 Au1 59.7(6)
N4 Au3 Au1 120.1(6)
Au2 Au3 Au1 60.29(3)
C21 S3 C20 104.7(11)
C19 N3 N4 111(2)
C19 N3 Au2 131.7(16)
N4 N3 Au2 117.6(15)
C30 S4 C29 103.7(14)
C28 N4 N3 105.6(19)
C28 N4 Au3 132.1(15)
N3 N4 Au3 122.4(17)
C5 C4 C9 118(3)
C5 C4 H4 121.1
C9 C4 H4 121.1
C38 S5 C37 105.3(13)
C36 N5 N6 108.8(19)
C36 N5 Au3 131.1(18)
N6 N5 Au3 120.0(13)
C6 C5 C4 123(4)
C6 C5 H5 118.7
C4 C5 H5 118.7
C47 S6 C46 102.0(16)
C45 N6 N5 106.3(19)
C45 N6 Au1 134.6(19)
N5 N6 Au1 119.0(13)
C5 C6 C7 120(4)
C5 C6 F1 119(4)
C7 C6 F1 122(4)
C6 C7 C8 121(4)
C6 C7 H7 119.4
C8 C7 H7 119.4
C9 C8 C7 120(4)
C9 C8 H8 120.0
C7 C8 H8 120.0
C8 C9 C4 118(3)
C8 C9 S1 116(3)
C4 C9 S1 126(3)
C8 C9 S1A 124(4)
C4 C9 S1A 108(3)
C11 C10 C1 108(2)
C11 C10 H10 126.1
C1 C10 H10 126.1
C10 C11 N2 109(2)
C10 C11 C12 132(2)
N2 C11 C12 118(2)
C11 C12 S2 111.8(17)
C11 C12 H12A 109.3
S2 C12 H12A 109.3
C11 C12 H12B 109.3
S2 C12 H12B 109.3
H12A C12 H12B 107.9
C18 C13 C14 117(3)
C18 C13 S2 126(2)
C14 C13 S2 117(2)
C13 C14 C15 121(3)
C13 C14 H14 119.5
C15 C14 H14 119.5
C16 C15 C14 115(3)
C16 C15 H15 122.5
C14 C15 H15 122.5
C15 C16 C17 127(3)
C15 C16 F2 118(3)
C17 C16 F2 116(3)
C16 C17 C18 115(3)
C16 C17 H17 122.4
C18 C17 H17 122.4
C13 C18 C17 125(3)
C13 C18 H18 117.6
C17 C18 H18 117.6
N3 C19 C27 108(2)
N3 C19 C20 122(3)
C27 C19 C20 130(2)
C19 C20 S3 108.8(17)
C19 C20 H20A 109.9
S3 C20 H20A 109.9
C19 C20 H20B 109.9
S3 C20 H20B 109.9
H20A C20 H20B 108.3
C22 C21 C26 118.8(18)
C22 C21 S3 123.5(14)
C26 C21 S3 117.7(13)
C21 C22 C23 123(2)
C21 C22 H22 118.7
C23 C22 H22 118.7
C24 C23 C22 116(2)
C24 C23 H23 122.1
C22 C23 H23 122.1
F3 C24 C25 118.4(18)
F3 C24 C23 117.0(18)
C25 C24 C23 124.4(19)
C24 C25 C26 117(2)
C24 C25 H25 121.5
C26 C25 H25 121.5
C21 C26 C25 121(2)
C21 C26 H26 119.4
C25 C26 H26 119.4
C19 C27 C28 106(2)
C19 C27 H27 127.1
C28 C27 H27 127.1
N4 C28 C27 110(2)
N4 C28 C29 120(2)
C27 C28 C29 130(3)
C28 C29 S4 111.7(17)
C28 C29 H29A 109.3
S4 C29 H29A 109.3
C28 C29 H29B 109.3
S4 C29 H29B 109.3
H29A C29 H29B 107.9
C31 C30 C35 118(3)
C31 C30 S4 128(3)
C35 C30 S4 114(3)
C32 C31 C30 124(4)
C32 C31 H31 118.2
C30 C31 H31 118.2
C31 C32 C33 118(4)
C31 C32 H32 120.9
C33 C32 H32 120.9
C34 C33 F4 123(4)
C34 C33 C32 120(4)
F4 C33 C32 117(4)
C33 C34 C35 126(4)
C33 C34 H34 117.0
C35 C34 H34 117.0
C34 C35 C30 114(4)
C34 C35 H35 122.9
C30 C35 H35 122.9
C44 C36 N5 108(2)
C44 C36 C37 134(2)
N5 C36 C37 118(2)
C36 C37 S5 115(2)
C36 C37 H37A 108.6
S5 C37 H37A 108.6
C36 C37 H37B 108.6
S5 C37 H37B 108.6
H37A C37 H37B 107.6
C39 C38 C43 120.0
C39 C38 S5 116.7(18)
C43 C38 S5 123.1(18)
C40 C39 C38 120.0
C40 C39 H39 120.0
C38 C39 H39 120.0
C39 C40 C41 120.0
C39 C40 H40 120.0
C41 C40 H40 120.0
F5 C41 C42 116(3)
F5 C41 C40 124(3)
C42 C41 C40 120.0
C41 C42 C43 120.0
C41 C42 H42 120.0
C43 C42 H42 120.0
C42 C43 C38 120.0
C42 C43 H43 120.0
C38 C43 H43 120.0
C36 C44 C45 108(2)
C36 C44 H44 126.0
C45 C44 H44 126.0
N6 C45 C46 122(2)
N6 C45 C44 109(2)
C46 C45 C44 129(2)
C45 C46 S6 116.3(19)
C45 C46 H46A 108.2
S6 C46 H46A 108.2
C45 C46 H46B 108.2
S6 C46 H46B 108.2
H46A C46 H46B 107.4
C48 C47 C52 120.0
C48 C47 S6 125(2)
C52 C47 S6 115(2)
C49 C48 C47 120.0
C49 C48 H48 120.0
C47 C48 H48 120.0
C48 C49 C50 120.0
C48 C49 H49 120.0
C50 C49 H49 120.0
F6 C50 C51 120(3)
F6 C50 C49 120(3)
C51 C50 C49 120.0
C50 C51 C52 120.0
C50 C51 H51 120.0
C52 C51 H51 120.0
C51 C52 C47 120.0
C51 C52 H52 120.0
C47 C52 H52 120.0

loop_
_geom_bond_atom_site_label_1
_geom_bond_atom_site_label_2
_geom_bond_distance
Au1 N6 1.944(19)
Au1 N1 2.007(19)
Au1 Au3 3.3732(16)
S1 C9 1.72(3)
S1 C2 1.83(2)
S1A C9 1.72(4)
S1A C2 1.83(3)
F1 C6 1.38(4)
N1 N2 1.38(3)
N1 C1 1.38(3)
C1 C10 1.38(3)
C1 C2 1.49(3)
Au2 N2 1.96(2)
Au2 N3 2.04(2)
Au2 Au3 3.3616(13)
S2 C13 1.74(3)
S2 C12 1.77(3)
F2 C16 1.43(3)
N2 C11 1.41(3)
C2 H2A 0.9900
C2 H2B 0.9900
Au3 N5 1.972(19)
Au3 N4 1.978(19)
S3 C21 1.757(14)
S3 C20 1.80(2)
F3 C24 1.372(18)
N3 C19 1.33(3)
N3 N4 1.36(2)
S4 C30 1.72(3)
S4 C29 1.81(2)
F4 C33 1.36(4)
N4 C28 1.32(3)
C4 C5 1.39(5)
C4 C9 1.44(5)
C4 H4 0.9500
S5 C38 1.761(14)
S5 C37 1.79(3)
F5 C41 1.377(18)
N5 C36 1.43(3)
N5 N6 1.44(3)
C5 C6 1.28(5)
C5 H5 0.9500
S6 C47 1.750(14)
S6 C46 1.78(3)
F6 C50 1.371(18)
N6 C45 1.38(3)
C6 C7 1.36(6)
C7 C8 1.37(5)
C7 H7 0.9500
C8 C9 1.34(5)
C8 H8 0.9500
C10 C11 1.37(4)
C10 H10 0.9500
C11 C12 1.47(3)
C12 H12A 0.9900
C12 H12B 0.9900
C13 C18 1.35(4)
C13 C14 1.38(4)
C14 C15 1.45(4)
C14 H14 0.9500
C15 C16 1.32(5)
C15 H15 0.9500
C16 C17 1.36(4)
C17 C18 1.38(4)
C17 H17 0.9500
C18 H18 0.9500
C19 C27 1.34(4)
C19 C20 1.45(3)
C20 H20A 0.9900
C20 H20B 0.9900
C21 C22 1.387(8)
C21 C26 1.387(8)
C22 C23 1.388(8)
C22 H22 0.9500
C23 C24 1.388(8)
C23 H23 0.9500
C24 C25 1.387(8)
C25 C26 1.388(7)
C25 H25 0.9500
C26 H26 0.9500
C27 C28 1.40(3)
C27 H27 0.9500
C28 C29 1.52(3)
C29 H29A 0.9900
C29 H29B 0.9900
C30 C31 1.39(5)
C30 C35 1.43(4)
C31 C32 1.37(4)
C31 H31 0.9500
C32 C33 1.38(5)
C32 H32 0.9500
C33 C34 1.30(5)
C34 C35 1.42(5)
C34 H34 0.9500
C35 H35 0.9500
C36 C44 1.35(4)
C36 C37 1.47(4)
C37 H37A 0.9900
C37 H37B 0.9900
C38 C39 1.3900
C38 C43 1.3900
C39 C40 1.3900
C39 H39 0.9500
C40 C41 1.3900
C40 H40 0.9500
C41 C42 1.3900
C42 C43 1.3900
C42 H42 0.9500
C43 H43 0.9500
C44 C45 1.48(4)
C44 H44 0.9500
C45 C46 1.47(4)
C46 H46A 0.9900
C46 H46B 0.9900
C47 C48 1.3900
C47 C52 1.3900
C48 C49 1.3900
C48 H48 0.9500
C49 C50 1.3900
C49 H49 0.9500
C50 C51 1.3900
C51 C52 1.3900
C51 H51 0.9500
C52 H52 0.9500

loop_
_geom_torsion_atom_site_label_1
_geom_torsion_atom_site_label_2
_geom_torsion_atom_site_label_3
_geom_torsion_atom_site_label_4
_geom_torsion
Au3 Au1 N1 N2 0.7(17)
Au3 Au1 N1 C1 -178.6(18)
N2 N1 C1 C10 2(3)
Au1 N1 C1 C10 -178.7(16)
N2 N1 C1 C2 180.0(19)
Au1 N1 C1 C2 -1(3)
C1 N1 N2 C11 2(2)
Au1 N1 N2 C11 -177.9(14)
C1 N1 N2 Au2 175.9(14)
Au1 N1 N2 Au2 -4(2)
Au3 Au2 N2 N1 5.0(18)
Au3 Au2 N2 C11 177.6(18)
C10 C1 C2 S1 -80(3)
N1 C1 C2 S1 102(2)
C10 C1 C2 S1A -115(3)
N1 C1 C2 S1A 67(3)
C9 S1 C2 C1 -177(2)
C9 S1 C2 S1A -65.7(17)
C9 S1A C2 C1 145(3)
C9 S1A C2 S1 65.5(17)
N2 Au2 Au3 N5 -0.9(9)
N3 Au2 Au3 N5 178.3(9)
N2 Au2 Au3 N4 -178.9(8)
N3 Au2 Au3 N4 0.3(9)
N2 Au2 Au3 Au1 -2.8(6)
N3 Au2 Au3 Au1 176.4(6)
N6 Au1 Au3 N5 2.9(10)
N1 Au1 Au3 N5 -176.7(9)
N6 Au1 Au3 N4 -175.1(9)
N1 Au1 Au3 N4 5.3(9)
N6 Au1 Au3 Au2 -179.0(7)
N1 Au1 Au3 Au2 1.4(6)
Au3 Au2 N3 C19 -177(2)
Au3 Au2 N3 N4 -0.4(12)
C19 N3 N4 C28 -2(2)
Au2 N3 N4 C28 -179.6(14)
C19 N3 N4 Au3 178.2(15)
Au2 N3 N4 Au3 1(2)
Au2 Au3 N4 C28 180(2)
Au1 Au3 N4 C28 176.0(18)
Au2 Au3 N4 N3 -0.4(13)
Au1 Au3 N4 N3 -4.3(18)
Au2 Au3 N5 C36 178(2)
Au1 Au3 N5 C36 180(3)
Au2 Au3 N5 N6 -6(2)
Au1 Au3 N5 N6 -4.0(14)
C9 C4 C5 C6 3(7)
C36 N5 N6 C45 1(3)
Au3 N5 N6 C45 -176.4(17)
C36 N5 N6 Au1 -175.9(17)
Au3 N5 N6 Au1 7(2)
Au3 Au1 N6 C45 -180(3)
Au3 Au1 N6 N5 -4.0(14)
C4 C5 C6 C7 1(8)
C4 C5 C6 F1 -178(4)
C5 C6 C7 C8 -8(8)
F1 C6 C7 C8 171(5)
C6 C7 C8 C9 10(8)
C7 C8 C9 C4 -6(7)
C7 C8 C9 S1 172(4)
C7 C8 C9 S1A -146(4)
C5 C4 C9 C8 -1(6)
C5 C4 C9 S1 -178(3)
C5 C4 C9 S1A 146(4)
C2 S1 C9 C8 179(3)
C2 S1 C9 C4 -3(4)
C2 S1 C9 S1A 66.5(16)
C2 S1A C9 C8 -155(3)
C2 S1A C9 C4 61(4)
C2 S1A C9 S1 -66.4(16)
N1 C1 C10 C11 -5(3)
C2 C1 C10 C11 178(2)
C1 C10 C11 N2 6(3)
C1 C10 C11 C12 178(3)
N1 N2 C11 C10 -5(2)
Au2 N2 C11 C10 -178.1(16)
N1 N2 C11 C12 -178(2)
Au2 N2 C11 C12 9(3)
C10 C11 C12 S2 95(3)
N2 C11 C12 S2 -94(2)
C13 S2 C12 C11 -171(2)
C12 S2 C13 C18 -10(4)
C12 S2 C13 C14 173(3)
C18 C13 C14 C15 -2(6)
S2 C13 C14 C15 176(3)
C13 C14 C15 C16 5(6)
C14 C15 C16 C17 -5(7)
C14 C15 C16 F2 177(3)
C15 C16 C17 C18 2(7)
F2 C16 C17 C18 180(4)
C14 C13 C18 C17 -1(6)
S2 C13 C18 C17 -179(3)
C16 C17 C18 C13 1(6)
N4 N3 C19 C27 -1(3)
Au2 N3 C19 C27 176.4(16)
N4 N3 C19 C20 -175(2)
Au2 N3 C19 C20 3(3)
N3 C19 C20 S3 -90(3)
C27 C19 C20 S3 98(3)
C21 S3 C20 C19 -166(2)
C20 S3 C21 C22 -16(4)
C20 S3 C21 C26 167(3)
C26 C21 C22 C23 -5(6)
S3 C21 C22 C23 178(3)
C21 C22 C23 C24 1(6)
C22 C23 C24 F3 179(3)
C22 C23 C24 C25 5(6)
F3 C24 C25 C26 180(3)
C23 C24 C25 C26 -6(6)
C22 C21 C26 C25 3(6)
S3 C21 C26 C25 -179(3)
C24 C25 C26 C21 2(6)
N3 C19 C27 C28 3(3)
C20 C19 C27 C28 176(2)
N3 N4 C28 C27 4(3)
Au3 N4 C28 C27 -176.4(16)
N3 N4 C28 C29 179.8(19)
Au3 N4 C28 C29 0(3)
C19 C27 C28 N4 -4(3)
C19 C27 C28 C29 -180(2)
N4 C28 C29 S4 77(2)
C27 C28 C29 S4 -108(3)
C30 S4 C29 C28 71(2)
C29 S4 C30 C31 29(3)
C29 S4 C30 C35 -153(2)
C35 C30 C31 C32 -4(5)
S4 C30 C31 C32 174(3)
C30 C31 C32 C33 4(5)
C31 C32 C33 C34 -1(5)
C31 C32 C33 F4 177(3)
F4 C33 C34 C35 -178(3)
C32 C33 C34 C35 -1(6)
C33 C34 C35 C30 0(5)
C31 C30 C35 C34 2(4)
S4 C30 C35 C34 -176(2)
N6 N5 C36 C44 -2(3)
Au3 N5 C36 C44 174.8(19)
N6 N5 C36 C37 -178(2)
Au3 N5 C36 C37 -1(4)
C44 C36 C37 S5 108(4)
N5 C36 C37 S5 -78(3)
C38 S5 C37 C36 -85(2)
C37 S5 C38 C39 -67.9(18)
C37 S5 C38 C43 117.2(19)
C43 C38 C39 C40 0.0
S5 C38 C39 C40 -175(2)
C38 C39 C40 C41 0.0
C39 C40 C41 F5 -179(2)
C39 C40 C41 C42 0.0
F5 C41 C42 C43 179(2)
C40 C41 C42 C43 0.0
C41 C42 C43 C38 0.0
C39 C38 C43 C42 0.0
S5 C38 C43 C42 175(2)
N5 C36 C44 C45 2(3)
C37 C36 C44 C45 177(3)
N5 N6 C45 C46 -175(2)
Au1 N6 C45 C46 1(4)
N5 N6 C45 C44 1(3)
Au1 N6 C45 C44 176.5(19)
C36 C44 C45 N6 -2(3)
C36 C44 C45 C46 174(3)
N6 C45 C46 S6 -43(4)
C44 C45 C46 S6 142(3)
C47 S6 C46 C45 -84(2)
C46 S6 C47 C48 8(2)
C46 S6 C47 C52 -172.9(17)
C52 C47 C48 C49 0.0
S6 C47 C48 C49 179(2)
C47 C48 C49 C50 0.0
C48 C49 C50 F6 -180(2)
C48 C49 C50 C51 0.0
F6 C50 C51 C52 180(2)
C49 C50 C51 C52 0.0
C50 C51 C52 C47 0.0
C48 C47 C52 C51 0.0
S6 C47 C52 C51 -179(2)
